data_2214718
loop_
_publ_author_name
'Ji-Jiang Wang'
'Bo Zhang'
'Hui-Ming Shu'
'Chuan-Qin Du'
'Huai-Ming Hu'

_publ_section_title
;
 A two-dimensional coordination polymer containing linear trinuclear
 copper(II) clusters
;
_journal_coeditor_code HJ3043
_journal_issue 8
_journal_name_full 'Acta Crystallographica Section E'
_journal_page_first m2190
_journal_page_last m2190
_journal_paper_doi 10.1107/S1600536807034927
_journal_volume 63
_journal_year 2007
_chemical_formula_iupac '[Cu3 (C5 H N2 O4)2 (C12 H8 N2)2 (H2 O)2]'
_chemical_formula_sum 'C34 H22 Cu3 N8 O10'
_chemical_formula_weight 893.22
_chemical_name_systematic
;
poly[diaqua(1,10-phenanthroline)(\m~3~-pyrazole-3,5-
dicarboxylato)tricopper(II)],
;
_space_group_IT_number 14
_symmetry_cell_setting monoclinic
_symmetry_space_group_name_Hall '-P 2ybc'
_symmetry_space_group_name_H-M 'P 1 21/c 1'
_atom_sites_solution_hydrogens geom
_atom_sites_solution_primary direct
_atom_sites_solution_secondary difmap
_audit_creation_method SHELXL-97
_cell_angle_alpha 90.00
_cell_angle_beta 97.6200(10)
_cell_angle_gamma 90.00
_cell_formula_units_Z 2
_cell_length_a 12.6709(13)
_cell_length_b 15.7250(16)
_cell_length_c 7.9628(8)
_cell_measurement_reflns_used 3518
_cell_measurement_temperature 296(2)
_cell_measurement_theta_max 27.39
_cell_measurement_theta_min 2.59
_cell_volume 1572.6(3)
_computing_cell_refinement 'SAINT (Bruker, 1997)'
_computing_data_collection 'SMART (Bruker, 1997)'
_computing_data_reduction SAINT
_computing_molecular_graphics 'SHELXTL (Siemens, 1995)'
_computing_publication_material SHELXTL
_computing_structure_refinement 'SHELXL97 (Sheldrick, 1997)'
_computing_structure_solution 'SHELXS97 (Sheldrick, 1990)'
_diffrn_ambient_temperature 296(2)
_diffrn_measured_fraction_theta_full 0.984
_diffrn_measured_fraction_theta_max 0.984
_diffrn_measurement_device_type 'Bruker SMART CCD area-detector'
_diffrn_measurement_method '\f and \w'
_diffrn_radiation_monochromator graphite
_diffrn_radiation_source 'fine-focus sealed tube'
_diffrn_radiation_type MoK\a
_diffrn_radiation_wavelength 0.71073
_diffrn_reflns_av_R_equivalents 0.0220
_diffrn_reflns_av_sigmaI/netI 0.0288
_diffrn_reflns_limit_h_max 10
_diffrn_reflns_limit_h_min -16
_diffrn_reflns_limit_k_max 20
_diffrn_reflns_limit_k_min -19
_diffrn_reflns_limit_l_max 10
_diffrn_reflns_limit_l_min -10
_diffrn_reflns_number 9788
_diffrn_reflns_theta_full 28.23
_diffrn_reflns_theta_max 28.23
_diffrn_reflns_theta_min 1.62
_diffrn_standards_decay_% 0
_diffrn_standards_interval_count 0
_diffrn_standards_interval_time 0
_diffrn_standards_number 0
_exptl_absorpt_coefficient_mu 2.089
_exptl_absorpt_correction_T_max 0.7876
_exptl_absorpt_correction_T_min 0.7049
_exptl_absorpt_correction_type multi-scan
_exptl_absorpt_process_details '(SADABS; Bruker, 2000)'
_exptl_crystal_colour blue
_exptl_crystal_density_diffrn 1.886
_exptl_crystal_density_method 'not measured'
_exptl_crystal_description block
_exptl_crystal_F_000 898
_exptl_crystal_size_max 0.18
_exptl_crystal_size_mid 0.16
_exptl_crystal_size_min 0.12
_refine_diff_density_max 0.305
_refine_diff_density_min -0.360
_refine_ls_extinction_method none
_refine_ls_goodness_of_fit_ref 1.044
_refine_ls_hydrogen_treatment mixed
_refine_ls_matrix_type full
_refine_ls_number_parameters 256
_refine_ls_number_reflns 3817
_refine_ls_number_restraints 2
_refine_ls_restrained_S_all 1.045
_refine_ls_R_factor_all 0.0404
_refine_ls_R_factor_gt 0.0290
_refine_ls_shift/su_max 0.001
_refine_ls_shift/su_mean 0.000
_refine_ls_structure_factor_coef Fsqd
_refine_ls_weighting_details 'calc w=1/[\s^2^(Fo^2^)+(0.033P)^2^+0.6259P] where P=(Fo^2^+2Fc^2^)/3'
_refine_ls_weighting_scheme calc
_refine_ls_wR_factor_gt 0.0707
_refine_ls_wR_factor_ref 0.0750
_reflns_number_gt 3022
_reflns_number_total 3817
_reflns_threshold_expression I>2\s(I)
_cod_data_source_file hj3043.cif
_cod_data_source_block I
_cod_original_sg_symbol_H-M 'P 21/c'
_cod_database_code 2214718
_cod_database_fobs_code 2214718

loop_
_symmetry_equiv_pos_as_xyz
'x, y, z'
'-x, y+1/2, -z+1/2'
'-x, -y, -z'
'x, -y-1/2, z-1/2'

loop_
_atom_site_type_symbol
_atom_site_label
_atom_site_fract_x
_atom_site_fract_y
_atom_site_fract_z
_atom_site_U_iso_or_equiv
_atom_site_adp_type
_atom_site_calc_flag
_atom_site_refinement_flags
_atom_site_occupancy
Cu Cu1 0.28454(2) 0.168599(16) 0.19425(3) 0.02894(9) Uani d . 1
Cu Cu2 0.5000 0.0000 0.5000 0.03363(11) Uani d S 1
N N1 0.42958(14) 0.16741(11) 0.3095(2) 0.0273(4) Uani d . 1
N N2 0.50013(13) 0.11089(11) 0.3852(2) 0.0271(4) Uani d . 1
N N3 0.13893(14) 0.18077(11) 0.0690(2) 0.0290(4) Uani d . 1
N N4 0.28236(14) 0.06081(11) 0.0514(2) 0.0276(4) Uani d . 1
O O1 0.31016(12) 0.29372(10) 0.1950(2) 0.0359(4) Uani d . 1
O O2 0.44176(14) 0.38926(10) 0.2441(2) 0.0410(4) Uani d . 1
O O3 0.65009(12) 0.02691(10) 0.5697(2) 0.0348(4) Uani d . 1
O O4 0.76794(13) 0.13185(11) 0.5688(2) 0.0444(4) Uani d . 1
O O5 0.21785(13) 0.11277(11) 0.4160(2) 0.0354(4) Uani d D 1
C C1 0.40786(18) 0.31623(13) 0.2446(3) 0.0301(5) Uani d . 1
C C2 0.47807(17) 0.24388(13) 0.3089(3) 0.0269(4) Uani d . 1
C C3 0.58241(17) 0.23682(13) 0.3844(3) 0.0298(5) Uani d . 1
H H3 0.6341 0.2791 0.3990 0.036 Uiso calc R 1
C C4 0.59219(16) 0.15300(13) 0.4328(3) 0.0258(4) Uani d . 1
C C5 0.67875(17) 0.10245(14) 0.5313(3) 0.0299(5) Uani d . 1
C C6 0.06794(18) 0.24134(15) 0.0850(3) 0.0367(5) Uani d . 1
H H6 0.0883 0.2876 0.1546 0.044 Uiso calc R 1
C C7 -0.03601(19) 0.23830(17) 0.0018(3) 0.0405(6) Uani d . 1
H H7 -0.0840 0.2814 0.0177 0.049 Uiso calc R 1
C C8 -0.06678(18) 0.17152(16) -0.1034(3) 0.0377(6) Uani d . 1
H H8 -0.1358 0.1690 -0.1598 0.045 Uiso calc R 1
C C9 0.00700(17) 0.10639(14) -0.1259(3) 0.0310(5) Uani d . 1
C C10 -0.0152(2) 0.03495(16) -0.2368(3) 0.0407(6) Uani d . 1
H H10 -0.0820 0.0296 -0.3002 0.049 Uiso calc R 1
C C11 0.0596(2) -0.02445(16) -0.2502(3) 0.0412(6) Uani d . 1
H H11 0.0433 -0.0701 -0.3232 0.049 Uiso calc R 1
C C12 0.16378(19) -0.01951(14) -0.1555(3) 0.0330(5) Uani d . 1
C C13 0.2453(2) -0.07966(15) -0.1605(3) 0.0383(5) Uani d . 1
H H13 0.2335 -0.1276 -0.2288 0.046 Uiso calc R 1
C C14 0.3416(2) -0.06765(15) -0.0652(3) 0.0374(5) Uani d . 1
H H14 0.3965 -0.1064 -0.0710 0.045 Uiso calc R 1
C C15 0.35758(18) 0.00311(14) 0.0413(3) 0.0331(5) Uani d . 1
H H15 0.4232 0.0100 0.1074 0.040 Uiso calc R 1
C C16 0.18722(16) 0.04984(13) -0.0473(3) 0.0271(4) Uani d . 1
C C17 0.10915(17) 0.11403(13) -0.0348(3) 0.0270(4) Uani d . 1
H H5A 0.247(3) 0.1404(19) 0.499(3) 0.080 Uiso d D 1
H H5B 0.251(2) 0.0664(12) 0.426(4) 0.080 Uiso d D 1

loop_
_atom_site_aniso_label
_atom_site_aniso_U_11
_atom_site_aniso_U_22
_atom_site_aniso_U_33
_atom_site_aniso_U_12
_atom_site_aniso_U_13
_atom_site_aniso_U_23
Cu1 0.02010(14) 0.02947(15) 0.03436(15) 0.00124(10) -0.00714(10) -0.00091(11)
Cu2 0.01976(19) 0.0324(2) 0.0448(2) -0.00645(15) -0.01020(16) 0.01441(17)
N1 0.0206(8) 0.0277(9) 0.0312(9) 0.0006(7) -0.0050(7) 0.0040(7)
N2 0.0184(8) 0.0277(9) 0.0327(9) -0.0031(7) -0.0059(7) 0.0040(7)
N3 0.0213(9) 0.0332(10) 0.0312(9) 0.0045(7) -0.0021(7) -0.0010(8)
N4 0.0231(9) 0.0310(9) 0.0274(9) 0.0028(7) -0.0013(7) 0.0007(7)
O1 0.0312(8) 0.0303(8) 0.0426(9) 0.0029(7) -0.0092(7) 0.0026(7)
O2 0.0467(10) 0.0260(8) 0.0480(10) -0.0029(7) -0.0028(8) 0.0027(7)
O3 0.0215(8) 0.0331(8) 0.0462(9) -0.0034(6) -0.0090(7) 0.0091(7)
O4 0.0252(8) 0.0458(10) 0.0568(11) -0.0117(7) -0.0149(8) 0.0106(8)
O5 0.0299(9) 0.0385(9) 0.0360(9) -0.0016(7) -0.0020(7) -0.0001(7)
C1 0.0311(12) 0.0293(11) 0.0283(11) 0.0023(9) -0.0013(9) -0.0002(9)
C2 0.0256(11) 0.0258(10) 0.0281(10) -0.0027(8) -0.0013(9) -0.0003(8)
C3 0.0240(11) 0.0276(11) 0.0360(12) -0.0059(9) -0.0019(9) -0.0018(9)
C4 0.0195(10) 0.0292(10) 0.0271(10) -0.0036(8) -0.0022(8) -0.0026(8)
C5 0.0224(10) 0.0344(11) 0.0310(11) -0.0024(9) -0.0035(9) 0.0004(9)
C6 0.0297(12) 0.0401(13) 0.0385(13) 0.0073(10) -0.0019(10) -0.0055(10)
C7 0.0277(12) 0.0503(15) 0.0424(14) 0.0148(11) 0.0010(10) 0.0020(11)
C8 0.0223(11) 0.0526(15) 0.0361(12) 0.0040(10) -0.0036(9) 0.0092(11)
C9 0.0243(11) 0.0390(12) 0.0278(11) -0.0037(9) -0.0035(9) 0.0057(9)
C10 0.0340(13) 0.0473(14) 0.0370(13) -0.0093(11) -0.0096(10) 0.0015(11)
C11 0.0446(15) 0.0394(13) 0.0366(13) -0.0091(11) -0.0061(11) -0.0059(10)
C12 0.0359(13) 0.0322(11) 0.0299(11) -0.0042(10) 0.0007(10) -0.0004(9)
C13 0.0474(15) 0.0316(12) 0.0370(13) -0.0010(11) 0.0100(11) -0.0063(10)
C14 0.0376(13) 0.0328(12) 0.0437(14) 0.0068(10) 0.0125(11) 0.0035(10)
C15 0.0262(11) 0.0370(12) 0.0355(12) 0.0054(9) 0.0019(9) 0.0042(10)
C16 0.0239(10) 0.0296(11) 0.0269(10) -0.0004(9) 0.0006(8) 0.0034(8)
C17 0.0236(10) 0.0317(11) 0.0245(10) -0.0001(9) -0.0016(8) 0.0021(8)

loop_
_atom_type_symbol
_atom_type_description
_atom_type_scat_dispersion_real
_atom_type_scat_dispersion_imag
_atom_type_scat_source
C C 0.0033 0.0016 'International Tables Vol C Tables 4.2.6.8 and 6.1.1.4'
H H 0.0000 0.0000 'International Tables Vol C Tables 4.2.6.8 and 6.1.1.4'
N N 0.0061 0.0033 'International Tables Vol C Tables 4.2.6.8 and 6.1.1.4'
O O 0.0106 0.0060 'International Tables Vol C Tables 4.2.6.8 and 6.1.1.4'
Cu Cu 0.3201 1.2651 'International Tables Vol C Tables 4.2.6.8 and 6.1.1.4'

loop_
_geom_angle_atom_site_label_1
_geom_angle_atom_site_label_2
_geom_angle_atom_site_label_3
_geom_angle_site_symmetry_1
_geom_angle_site_symmetry_3
_geom_angle
N1 Cu1 N3 . . 174.61(7)
N1 Cu1 O1 . . 82.22(7)
N3 Cu1 O1 . . 92.66(7)
N1 Cu1 N4 . . 101.39(7)
N3 Cu1 N4 . . 81.77(7)
O1 Cu1 N4 . . 144.28(7)
N1 Cu1 O5 . . 93.23(7)
N3 Cu1 O5 . . 90.65(7)
O1 Cu1 O5 . . 117.62(7)
N4 Cu1 O5 . . 97.79(7)
O3 Cu2 O3 3_656 . 180.00(10)
O3 Cu2 N2 3_656 3_656 83.07(6)
O3 Cu2 N2 . 3_656 96.93(6)
O3 Cu2 N2 3_656 . 96.93(6)
O3 Cu2 N2 . . 83.07(6)
N2 Cu2 N2 3_656 . 180.00(5)
N2 N1 C2 . . 108.30(16)
N2 N1 Cu1 . . 138.51(14)
C2 N1 Cu1 . . 113.09(13)
N1 N2 C4 . . 107.44(16)
N1 N2 Cu2 . . 138.74(14)
C4 N2 Cu2 . . 110.95(13)
C6 N3 C17 . . 118.42(19)
C6 N3 Cu1 . . 128.05(15)
C17 N3 Cu1 . . 113.32(14)
C15 N4 C16 . . 117.87(19)
C15 N4 Cu1 . . 130.22(15)
C16 N4 Cu1 . . 111.91(14)
C1 O1 Cu1 . . 114.73(13)
C5 O3 Cu2 . . 115.19(13)
Cu1 O5 H5A . . 104(2)
Cu1 O5 H5B . . 101(2)
H5A O5 H5B . . 102(3)
O2 C1 O1 . . 125.1(2)
O2 C1 C2 . . 121.5(2)
O1 C1 C2 . . 113.43(18)
N1 C2 C3 . . 109.65(18)
N1 C2 C1 . . 115.41(18)
C3 C2 C1 . . 134.65(19)
C4 C3 C2 . . 104.16(18)
C4 C3 H3 . . 127.9
C2 C3 H3 . . 127.9
N2 C4 C3 . . 110.42(18)
N2 C4 C5 . . 115.72(18)
C3 C4 C5 . . 133.78(19)
O4 C5 O3 . . 124.8(2)
O4 C5 C4 . . 121.3(2)
O3 C5 C4 . . 113.88(18)
N3 C6 C7 . . 122.6(2)
N3 C6 H6 . . 118.7
C7 C6 H6 . . 118.7
C8 C7 C6 . . 119.5(2)
C8 C7 H7 . . 120.3
C6 C7 H7 . . 120.3
C7 C8 C9 . . 119.6(2)
C7 C8 H8 . . 120.2
C9 C8 H8 . . 120.2
C17 C9 C8 . . 116.9(2)
C17 C9 C10 . . 118.6(2)
C8 C9 C10 . . 124.5(2)
C11 C10 C9 . . 120.7(2)
C11 C10 H10 . . 119.7
C9 C10 H10 . . 119.7
C10 C11 C12 . . 122.0(2)
C10 C11 H11 . . 119.0
C12 C11 H11 . . 119.0
C16 C12 C13 . . 116.5(2)
C16 C12 C11 . . 118.2(2)
C13 C12 C11 . . 125.3(2)
C14 C13 C12 . . 119.9(2)
C14 C13 H13 . . 120.1
C12 C13 H13 . . 120.1
C13 C14 C15 . . 119.7(2)
C13 C14 H14 . . 120.1
C15 C14 H14 . . 120.1
N4 C15 C14 . . 122.3(2)
N4 C15 H15 . . 118.9
C14 C15 H15 . . 118.9
N4 C16 C12 . . 123.7(2)
N4 C16 C17 . . 116.11(18)
C12 C16 C17 . . 120.18(19)
N3 C17 C9 . . 123.0(2)
N3 C17 C16 . . 116.74(18)
C9 C17 C16 . . 120.30(19)

loop_
_geom_bond_atom_site_label_1
_geom_bond_atom_site_label_2
_geom_bond_site_symmetry_2
_geom_bond_distance
Cu1 N1 . 1.9422(17)
Cu1 N3 . 1.9870(17)
Cu1 O1 . 1.9939(16)
Cu1 N4 . 2.0396(18)
Cu1 O5 . 2.2354(18)
Cu2 O3 3_656 1.9554(14)
Cu2 O3 . 1.9554(14)
Cu2 N2 3_656 1.9690(17)
Cu2 N2 . 1.9690(17)
N1 N2 . 1.345(2)
N1 C2 . 1.351(3)
N2 C4 . 1.351(2)
N3 C6 . 1.328(3)
N3 C17 . 1.358(3)
N4 C15 . 1.326(3)
N4 C16 . 1.360(3)
O1 C1 . 1.298(3)
O2 C1 . 1.226(3)
O3 C5 . 1.290(3)
O4 C5 . 1.221(3)
O5 H5A . 0.836(10)
O5 H5B . 0.836(10)
C1 C2 . 1.492(3)
C2 C3 . 1.382(3)
C3 C4 . 1.374(3)
C3 H3 . 0.9300
C4 C5 . 1.491(3)
C6 C7 . 1.395(3)
C6 H6 . 0.9300
C7 C8 . 1.367(3)
C7 H7 . 0.9300
C8 C9 . 1.414(3)
C8 H8 . 0.9300
C9 C17 . 1.402(3)
C9 C10 . 1.434(3)
C10 C11 . 1.345(4)
C10 H10 . 0.9300
C11 C12 . 1.432(3)
C11 H11 . 0.9300
C12 C16 . 1.397(3)
C12 C13 . 1.405(3)
C13 C14 . 1.362(3)
C13 H13 . 0.9300
C14 C15 . 1.398(3)
C14 H14 . 0.9300
C15 H15 . 0.9300
C16 C17 . 1.426(3)

loop_
_geom_hbond_atom_site_label_D
_geom_hbond_atom_site_label_H
_geom_hbond_atom_site_label_A
_geom_hbond_site_symmetry_A
_geom_hbond_distance_DH
_geom_hbond_distance_HA
_geom_hbond_distance_DA
_geom_hbond_angle_DHA
O5 H5B O3 3_656 0.836(10) 1.932(13) 2.754(2) 168(4)
O5 H5A O1 4_566 0.836(10) 1.953(10) 2.789(2) 178(4)

loop_
_geom_torsion_atom_site_label_1
_geom_torsion_atom_site_label_2
_geom_torsion_atom_site_label_3
_geom_torsion_atom_site_label_4
_geom_torsion_site_symmetry_1
_geom_torsion
N3 Cu1 N1 N2 . -166.8(7)
O1 Cu1 N1 N2 . 174.8(2)
N4 Cu1 N1 N2 . -41.3(2)
O5 Cu1 N1 N2 . 57.3(2)
N3 Cu1 N1 C2 . 9.1(9)
O1 Cu1 N1 C2 . -9.32(15)
N4 Cu1 N1 C2 . 134.61(16)
O5 Cu1 N1 C2 . -126.77(16)
C2 N1 N2 C4 . 0.5(2)
Cu1 N1 N2 C4 . 176.58(17)
C2 N1 N2 Cu2 . 158.44(18)
Cu1 N1 N2 Cu2 . -25.5(4)
O3 Cu2 N2 N1 3_656 12.8(2)
O3 Cu2 N2 N1 . -167.2(2)
N2 Cu2 N2 N1 3_656 15E1(8)
O3 Cu2 N2 C4 3_656 170.19(15)
O3 Cu2 N2 C4 . -9.81(15)
N2 Cu2 N2 C4 3_656 -5E1(8)
N1 Cu1 N3 C6 . -55.7(9)
O1 Cu1 N3 C6 . -37.4(2)
N4 Cu1 N3 C6 . 178.0(2)
O5 Cu1 N3 C6 . 80.3(2)
N1 Cu1 N3 C17 . 129.7(8)
O1 Cu1 N3 C17 . 148.01(16)
N4 Cu1 N3 C17 . 3.48(15)
O5 Cu1 N3 C17 . -94.30(16)
N1 Cu1 N4 C15 . 1.8(2)
N3 Cu1 N4 C15 . 177.3(2)
O1 Cu1 N4 C15 . 94.3(2)
O5 Cu1 N4 C15 . -93.2(2)
N1 Cu1 N4 C16 . -177.79(14)
N3 Cu1 N4 C16 . -2.23(14)
O1 Cu1 N4 C16 . -85.29(18)
O5 Cu1 N4 C16 . 87.30(14)
N1 Cu1 O1 C1 . 8.85(16)
N3 Cu1 O1 C1 . -169.44(16)
N4 Cu1 O1 C1 . -89.86(18)
O5 Cu1 O1 C1 . 98.43(16)
O3 Cu2 O3 C5 3_656 -2E1(10)
N2 Cu2 O3 C5 3_656 -172.82(16)
N2 Cu2 O3 C5 . 7.18(16)
Cu1 O1 C1 O2 . 175.08(19)
Cu1 O1 C1 C2 . -6.4(2)
N2 N1 C2 C3 . 0.5(3)
Cu1 N1 C2 C3 . -176.61(15)
N2 N1 C2 C1 . -174.19(18)
Cu1 N1 C2 C1 . 8.6(2)
O2 C1 C2 N1 . 177.1(2)
O1 C1 C2 N1 . -1.4(3)
O2 C1 C2 C3 . 4.1(4)
O1 C1 C2 C3 . -174.5(2)
N1 C2 C3 C4 . -1.4(3)
C1 C2 C3 C4 . 172.0(2)
N1 N2 C4 C3 . -1.4(2)
Cu2 N2 C4 C3 . -166.02(15)
N1 N2 C4 C5 . 175.59(18)
Cu2 N2 C4 C5 . 11.0(2)
C2 C3 C4 N2 . 1.7(3)
C2 C3 C4 C5 . -174.6(2)
Cu2 O3 C5 O4 . 177.53(19)
Cu2 O3 C5 C4 . -3.0(2)
N2 C4 C5 O4 . 173.9(2)
C3 C4 C5 O4 . -10.0(4)
N2 C4 C5 O3 . -5.6(3)
C3 C4 C5 O3 . 170.6(2)
C17 N3 C6 C7 . 1.0(4)
Cu1 N3 C6 C7 . -173.30(18)
N3 C6 C7 C8 . -1.2(4)
C6 C7 C8 C9 . 0.2(4)
C7 C8 C9 C17 . 0.9(3)
C7 C8 C9 C10 . -177.9(2)
C17 C9 C10 C11 . 1.5(4)
C8 C9 C10 C11 . -179.7(2)
C9 C10 C11 C12 . 0.1(4)
C10 C11 C12 C16 . -0.4(4)
C10 C11 C12 C13 . 178.9(2)
C16 C12 C13 C14 . -1.2(3)
C11 C12 C13 C14 . 179.5(2)
C12 C13 C14 C15 . 2.1(4)
C16 N4 C15 C14 . -0.5(3)
Cu1 N4 C15 C14 . -179.99(17)
C13 C14 C15 N4 . -1.3(4)
C15 N4 C16 C12 . 1.4(3)
Cu1 N4 C16 C12 . -179.00(17)
C15 N4 C16 C17 . -178.96(19)
Cu1 N4 C16 C17 . 0.7(2)
C13 C12 C16 N4 . -0.6(3)
C11 C12 C16 N4 . 178.8(2)
C13 C12 C16 C17 . 179.8(2)
C11 C12 C16 C17 . -0.9(3)
C6 N3 C17 C9 . 0.2(3)
Cu1 N3 C17 C9 . 175.31(17)
C6 N3 C17 C16 . -179.3(2)
Cu1 N3 C17 C16 . -4.2(2)
C8 C9 C17 N3 . -1.1(3)
C10 C9 C17 N3 . 177.8(2)
C8 C9 C17 C16 . 178.4(2)
C10 C9 C17 C16 . -2.8(3)
N4 C16 C17 N3 . 2.3(3)
C12 C16 C17 N3 . -178.0(2)
N4 C16 C17 C9 . -177.17(19)
C12 C16 C17 C9 . 2.5(3)
